data_7156861
loop_
_publ_author_name
'Panduwawala, Tharindi D.'
'Iqbal, Sarosh'
'Thompson, Amber L.'
'Genov, Miroslav'
'Pretsch, Alexander'
'Pretsch, Dagmar'
'Liu, Shuang'
'Ebright, Richard H.'
'Howells, Alison'
'Maxwell, Anthony'
'Moloney, Mark G.'

_publ_section_title
;
 Functionalised bicyclic tetramates derived from cysteine as antibacterial
 agents.
;
_journal_issue 22
_journal_name_full 'Organic &amp; biomolecular chemistry'
_journal_page_first 5615
_journal_page_last 5632
_journal_paper_doi 10.1039/c9ob01076a
_journal_volume 17
_journal_year 2019
_chemical_absolute_configuration ad
_chemical_formula_moiety 'C23 H24 Cl1 F1 N2 O3 S1'
_chemical_formula_sum 'C23 H24 Cl F N2 O3 S'
_chemical_formula_weight 462.97
_chemical_melting_point ?
_space_group_IT_number 19
_space_group_name_Hall 'P 2ac 2ab'
_space_group_name_H-M_alt 'P 21 21 21'
_symmetry_cell_setting orthorhombic
_symmetry_space_group_name_Hall 'P 2ac 2ab'
_symmetry_space_group_name_H-M 'P 21 21 21'
_atom_sites_solution_hydrogens difmap
_atom_sites_solution_primary other
_audit_creation_date 2017-01-25
_audit_creation_method CRYSTALS_ver_14.61_build_6019
_audit_update_record
;
2019-03-22 deposited with the CCDC.    2019-05-16 downloaded from the CCDC.
;
_cell_angle_alpha 90
_cell_angle_beta 90
_cell_angle_gamma 90
_cell_formula_units_Z 4
_cell_length_a 6.8998(2)
_cell_length_b 11.7197(3)
_cell_length_c 26.4465(6)
_cell_measurement_reflns_used 9906
_cell_measurement_temperature 150
_cell_measurement_theta_max 76
_cell_measurement_theta_min 4
_cell_volume 2138.56(10)
_computing_cell_refinement 'CrysAlisPro, (Agilent, 2011)'
_computing_data_collection 'SuperNova, (Oxford Diffraction, 2010)'
_computing_data_reduction 'CrysAlisPro, (Agilent, 2011)'
_computing_molecular_graphics 'CAMERON (Watkin et al., 1996)'
_computing_publication_material 'CRYSTALS (Betteridge et al., 2003)'
_computing_structure_refinement 'CRYSTALS (Betteridge et al., 2003)'
_computing_structure_solution 'Superflip (Palatinus & Chapuis, 2007)'
_diffrn_ambient_temperature 150
_diffrn_measured_fraction_theta_full 0.996
_diffrn_measured_fraction_theta_max 0.996
_diffrn_measurement_device Area
_diffrn_measurement_device_type 'Oxford Diffraction SuperNova'
_diffrn_measurement_method \w
_diffrn_radiation_monochromator graphite
_diffrn_radiation_type 'Cu K\a'
_diffrn_radiation_wavelength 1.54180
_diffrn_reflns_av_R_equivalents 0.028
_diffrn_reflns_av_sigmaI/netI 0.0381
_diffrn_reflns_limit_h_max 8
_diffrn_reflns_limit_h_min -7
_diffrn_reflns_limit_k_max 14
_diffrn_reflns_limit_k_min -14
_diffrn_reflns_limit_l_max 20
_diffrn_reflns_limit_l_min -33
_diffrn_reflns_number 17115
_diffrn_reflns_theta_full 76.183
_diffrn_reflns_theta_max 76.183
_diffrn_reflns_theta_min 4.126
_diffrn_standards_number 0
_exptl_absorpt_coefficient_mu 2.815
_exptl_absorpt_correction_T_max 0.95
_exptl_absorpt_correction_T_min 0.66
_exptl_absorpt_correction_type multi-scan
_exptl_absorpt_process_details 'CrysAlisPro, (Agilent, 2011)'
_exptl_crystal_colour clear_pale_yellow
_exptl_crystal_density_diffrn 1.438
_exptl_crystal_density_meas ?
_exptl_crystal_density_method 'not measured'
_exptl_crystal_description needle
_exptl_crystal_F_000 968
_exptl_crystal_size_max 0.24
_exptl_crystal_size_mid 0.03
_exptl_crystal_size_min 0.02
_refine_diff_density_max 0.27
_refine_diff_density_min -0.25
_refine_ls_abs_structure_details 'Flack (1983), 1866 Friedel-pairs'
_refine_ls_abs_structure_Flack -0.005(9)
_refine_ls_extinction_method None
_refine_ls_goodness_of_fit_ref 1.0068
_refine_ls_hydrogen_treatment constr
_refine_ls_matrix_type full
_refine_ls_number_parameters 281
_refine_ls_number_reflns 4427
_refine_ls_number_restraints 0
_refine_ls_R_factor_all 0.0263
_refine_ls_R_factor_gt 0.0257
_refine_ls_shift/su_max 0.0004928
_refine_ls_shift/su_mean 0.0000531
_refine_ls_structure_factor_coef Fsqd
_refine_ls_weighting_details
;
 Method= Modified Sheldrick 
 w=1/[\s^2^(F^2^) + ( 0.04P)^2^ + 0.43P] 
 ,where P=(max(Fo^2^,0) + 2Fc^2^)/3 
;
_refine_ls_weighting_scheme calc
_refine_ls_wR_factor_all 0.0689
_refine_ls_wR_factor_gt 0.0681
_refine_ls_wR_factor_ref 0.0689
_reflns_limit_h_max 8
_reflns_limit_h_min -8
_reflns_limit_k_max 14
_reflns_limit_k_min 0
_reflns_limit_l_max 33
_reflns_limit_l_min 0
_reflns_number_gt 4329
_reflns_number_total 4443
_reflns_threshold_expression I>2.0\s(I)
_oxford_diffrn_Wilson_B_factor 2.35
_oxford_diffrn_Wilson_scale 0.04
_oxford_refine_ls_r_factor_ref 0.0263
_oxford_refine_ls_scale 5.22(7)
_oxford_reflns_number_all 4427
_oxford_reflns_threshold_expression_ref I>-3.0\s(I)
_oxford_structure_analysis_title 6551
_cod_data_source_file c9ob01076a2.cif
_cod_data_source_block 9f
_cod_depositor_comments
;
The following automatic conversions were performed:

'_chemical_melting_point' value 'not measured' was changed to '?' -
the value is undefined or not given.

'_atom_sites_solution_primary' value 'Other' changed to 'other'
according to
/home/data/users/saulius/crontab/automatic-downloads/rss-feeds/RSC/lib/dictionaries/cif_core.dic
dictionary named 'cif_core.dic' version 2.4.2 from 2011-04-26.

'_exptl_crystal_density_meas' value 'not measured' was changed to '?'
- the value is perceived as not measured.

Automatic conversion script
Id: cif_fix_values 4973 2017-02-22 13:04:09Z antanas 

 Adding full bibliography for 7156861.cif.
;
_cod_original_sg_symbol_H-M 'P 21 21 21 '
_cod_original_formula_sum 'C23 H24 Cl1 F1 N2 O3 S1'
_cod_database_code 7156861

loop_
_symmetry_equiv_pos_as_xyz
x,y,z
-x+1/2,-y,z+1/2
x+1/2,-y+1/2,-z
-x,y+1/2,-z+1/2

loop_
_atom_site_label
_atom_site_type_symbol
_atom_site_fract_x
_atom_site_fract_y
_atom_site_fract_z
_atom_site_U_iso_or_equiv
_atom_site_occupancy
_atom_site_adp_type
_atom_site_refinement_flags_posn
N1 N 0.15223(18) 0.25832(10) 0.40354(4) 0.0228 1.0000 Uani .
C2 C -0.0401(2) 0.30886(12) 0.40689(5) 0.0236 1.0000 Uani .
S3 S -0.18912(5) 0.20044(3) 0.439328(16) 0.0323 1.0000 Uani .
C4 C -0.0203(2) 0.08740(13) 0.42390(6) 0.0314 1.0000 Uani .
C5 C 0.1776(2) 0.14500(12) 0.42633(5) 0.0258 1.0000 Uani .
C6 C 0.3339(2) 0.09517(13) 0.39389(5) 0.0249 1.0000 Uani .
C7 C 0.3827(2) 0.16825(12) 0.35627(5) 0.0219 1.0000 Uani .
C8 C 0.26292(19) 0.26979(11) 0.35991(5) 0.0204 1.0000 Uani .
O9 O 0.41151(18) -0.00478(9) 0.40301(4) 0.0338 1.0000 Uani .
O10 O 0.25538(15) 0.35157(9) 0.33134(4) 0.0248 1.0000 Uani .
C11 C -0.0477(2) 0.42052(12) 0.43539(5) 0.0229 1.0000 Uani .
C12 C 0.1109(2) 0.46050(13) 0.46259(5) 0.0258 1.0000 Uani .
C13 C 0.1052(3) 0.56325(14) 0.48837(6) 0.0320 1.0000 Uani .
C14 C -0.0646(3) 0.62486(14) 0.48682(6) 0.0339 1.0000 Uani .
C15 C -0.2254(3) 0.59065(14) 0.46039(7) 0.0336 1.0000 Uani .
C16 C -0.2134(2) 0.48774(13) 0.43447(6) 0.0267 1.0000 Uani .
F17 F -0.0740(2) 0.72531(9) 0.51225(5) 0.0534 1.0000 Uani .
Cl18 Cl -0.41295(5) 0.44647(3) 0.398703(17) 0.0375 1.0000 Uani .
C19 C 0.5370(2) 0.14114(12) 0.32031(5) 0.0236 1.0000 Uani .
O20 O 0.62008(16) 0.04588(9) 0.32405(4) 0.0301 1.0000 Uani .
N21 N 0.57989(18) 0.22082(10) 0.28624(4) 0.0240 1.0000 Uani .
C22 C 0.7273(2) 0.21568(12) 0.24598(5) 0.0220 1.0000 Uani .
C23 C 0.6679(2) 0.13172(13) 0.20430(5) 0.0262 1.0000 Uani .
C24 C 0.8209(2) 0.13453(14) 0.16182(6) 0.0297 1.0000 Uani .
C25 C 0.8328(3) 0.25524(15) 0.13975(6) 0.0367 1.0000 Uani .
C26 C 0.8930(3) 0.33889(14) 0.18152(6) 0.0359 1.0000 Uani .
C27 C 0.7406(3) 0.33625(12) 0.22396(6) 0.0310 1.0000 Uani .
C28 C 0.9255(2) 0.18162(14) 0.26741(5) 0.0279 1.0000 Uani .
C29 C 1.0774(2) 0.18392(14) 0.22507(6) 0.0311 1.0000 Uani .
C30 C 1.0176(2) 0.10012(14) 0.18343(6) 0.0313 1.0000 Uani .
C31 C 1.0905(3) 0.30454(16) 0.20316(7) 0.0393 1.0000 Uani .
H21 H -0.0914 0.3200 0.3732 0.0284 1.0000 Uiso R
H42 H -0.0304 0.0265 0.4484 0.0377 1.0000 Uiso R
H41 H -0.0484 0.0584 0.3920 0.0383 1.0000 Uiso R
H51 H 0.2200 0.1498 0.4619 0.0313 1.0000 Uiso R
H121 H 0.2239 0.4179 0.4626 0.0295 1.0000 Uiso R
H131 H 0.2126 0.5915 0.5058 0.0378 1.0000 Uiso R
H151 H -0.3421 0.6330 0.4602 0.0391 1.0000 Uiso R
H232 H 0.6613 0.0538 0.2189 0.0296 1.0000 Uiso R
H231 H 0.5408 0.1545 0.1910 0.0327 1.0000 Uiso R
H241 H 0.7825 0.0819 0.1350 0.0351 1.0000 Uiso R
H252 H 0.9243 0.2578 0.1127 0.0438 1.0000 Uiso R
H251 H 0.7100 0.2782 0.1262 0.0432 1.0000 Uiso R
H261 H 0.9005 0.4159 0.1677 0.0433 1.0000 Uiso R
H272 H 0.7769 0.3888 0.2511 0.0368 1.0000 Uiso R
H271 H 0.6133 0.3587 0.2108 0.0364 1.0000 Uiso R
H281 H 0.9620 0.2389 0.2936 0.0333 1.0000 Uiso R
H282 H 0.9194 0.1049 0.2825 0.0344 1.0000 Uiso R
H291 H 1.2003 0.1634 0.2394 0.0362 1.0000 Uiso R
H301 H 1.1159 0.1016 0.1568 0.0364 1.0000 Uiso R
H302 H 1.0090 0.0207 0.1977 0.0382 1.0000 Uiso R
H311 H 1.1294 0.3565 0.2291 0.0466 1.0000 Uiso R
H312 H 1.1892 0.3064 0.1759 0.0469 1.0000 Uiso R
H211 H 0.5070 0.2793 0.2871 0.0280 1.0000 Uiso R
H91 H 0.4918 -0.0133 0.3806 0.0530 1.0000 Uiso R

loop_
_atom_site_aniso_label
_atom_site_aniso_U_11
_atom_site_aniso_U_22
_atom_site_aniso_U_33
_atom_site_aniso_U_23
_atom_site_aniso_U_13
_atom_site_aniso_U_12
N1 0.0211(6) 0.0238(5) 0.0234(5) -0.0006(4) 0.0032(5) -0.0007(4)
C2 0.0197(6) 0.0285(7) 0.0225(6) -0.0017(5) 0.0026(5) -0.0019(5)
S3 0.02611(18) 0.02884(17) 0.04205(19) -0.00519(15) 0.01202(16) -0.00634(14)
C4 0.0308(8) 0.0258(7) 0.0376(8) -0.0013(6) 0.0090(7) -0.0040(6)
C5 0.0281(7) 0.0265(7) 0.0230(6) 0.0008(5) 0.0015(6) -0.0008(6)
C6 0.0230(6) 0.0259(7) 0.0260(6) -0.0001(5) -0.0018(6) -0.0002(5)
C7 0.0175(6) 0.0227(6) 0.0256(6) -0.0013(5) -0.0003(5) -0.0010(5)
C8 0.0154(6) 0.0241(6) 0.0216(6) -0.0039(5) -0.0006(5) -0.0022(5)
O9 0.0367(6) 0.0265(5) 0.0381(6) 0.0061(4) 0.0021(5) 0.0051(5)
O10 0.0216(5) 0.0237(5) 0.0290(5) 0.0019(4) 0.0013(4) 0.0004(4)
C11 0.0226(6) 0.0257(6) 0.0205(6) 0.0005(5) 0.0044(5) -0.0015(5)
C12 0.0259(7) 0.0259(7) 0.0254(6) -0.0005(5) -0.0015(6) 0.0004(6)
C13 0.0331(8) 0.0305(7) 0.0326(7) -0.0035(6) -0.0063(7) -0.0026(7)
C14 0.0392(9) 0.0242(7) 0.0382(8) -0.0080(6) 0.0011(7) 0.0005(7)
C15 0.0275(8) 0.0281(7) 0.0453(8) -0.0036(7) 0.0040(7) 0.0036(6)
C16 0.0210(7) 0.0287(7) 0.0303(7) -0.0002(6) 0.0031(6) -0.0024(6)
F17 0.0529(7) 0.0336(6) 0.0738(8) -0.0255(5) -0.0068(6) 0.0042(5)
Cl18 0.01955(16) 0.0383(2) 0.0547(2) -0.00672(17) -0.00531(16) -0.00001(15)
C19 0.0191(6) 0.0246(6) 0.0270(6) -0.0043(5) -0.0004(5) -0.0009(5)
O20 0.0294(5) 0.0236(5) 0.0375(5) -0.0003(4) 0.0056(4) 0.0057(4)
N21 0.0207(5) 0.0233(5) 0.0279(5) -0.0022(4) 0.0036(5) 0.0031(5)
C22 0.0193(6) 0.0222(6) 0.0246(6) -0.0028(5) 0.0025(5) -0.0003(5)
C23 0.0215(6) 0.0284(7) 0.0286(7) -0.0054(5) -0.0010(6) -0.0004(5)
C24 0.0318(8) 0.0326(8) 0.0247(6) -0.0092(6) 0.0011(6) 0.0011(6)
C25 0.0409(9) 0.0430(9) 0.0261(7) 0.0025(7) 0.0038(7) 0.0045(8)
C26 0.0434(10) 0.0284(7) 0.0358(8) 0.0030(6) 0.0112(7) -0.0032(7)
C27 0.0360(8) 0.0228(6) 0.0342(7) -0.0019(6) 0.0069(7) -0.0005(6)
C28 0.0200(7) 0.0371(8) 0.0266(6) -0.0028(6) -0.0007(6) -0.0005(6)
C29 0.0186(7) 0.0432(9) 0.0314(7) -0.0045(6) 0.0018(6) -0.0007(6)
C30 0.0263(7) 0.0355(8) 0.0320(7) -0.0064(6) 0.0062(6) 0.0042(6)
C31 0.0348(8) 0.0429(9) 0.0401(8) -0.0070(7) 0.0114(8) -0.0142(8)

loop_
_atom_type_symbol
_atom_type_scat_dispersion_real
_atom_type_scat_dispersion_imag
_atom_type_scat_Cromer_Mann_a1
_atom_type_scat_Cromer_Mann_b1
_atom_type_scat_Cromer_Mann_a2
_atom_type_scat_Cromer_Mann_b2
_atom_type_scat_Cromer_Mann_a3
_atom_type_scat_Cromer_Mann_b3
_atom_type_scat_Cromer_Mann_a4
_atom_type_scat_Cromer_Mann_b4
_atom_type_scat_Cromer_Mann_c
_atom_type_scat_source
C 0.0181 0.0091 2.3100 20.8439 1.0200 10.2075 1.5886 0.5687 0.8650 51.6512 0.2156 'International Tables Vol C 4.2.6.8 and 6.1.1.4'
H 0.0000 0.0000 0.4930 10.5109 0.3229 26.1257 0.1402 3.1424 0.0408 57.7998 0.0030 'International Tables Vol C 4.2.6.8 and 6.1.1.4'
Cl 0.3639 0.7018 11.4604 0.0104 7.1964 1.1662 6.2556 18.5194 1.6455 47.7784 -9.5574 'International Tables Vol C 4.2.6.8 and 6.1.1.4'
F 0.0727 0.0534 3.5392 10.2825 2.6412 4.2944 1.5170 0.2615 1.0243 26.1476 0.2776 'International Tables Vol C 4.2.6.8 and 6.1.1.4'
N 0.0311 0.0180 12.2126 0.0057 3.1322 9.8933 2.0125 28.9975 1.1663 0.5826 -11.5290 'International Tables Vol C 4.2.6.8 and 6.1.1.4'
O 0.0492 0.0322 3.0485 13.2771 2.2868 5.7011 1.5463 0.3239 0.8670 32.9089 0.2508 'International Tables Vol C 4.2.6.8 and 6.1.1.4'
S 0.3331 0.5567 6.9053 1.4679 5.2034 22.2151 1.4379 0.2536 1.5863 56.1720 0.8669 'International Tables Vol C 4.2.6.8 and 6.1.1.4'

loop_
_geom_angle_atom_site_label_1
_geom_angle_atom_site_label_2
_geom_angle_atom_site_label_3
_geom_angle
_geom_angle_publ_flag
C2 N1 C5 116.85(11) yes
C2 N1 C8 120.79(11) yes
C5 N1 C8 111.25(11) yes
N1 C2 S3 104.82(9) yes
N1 C2 C11 114.46(11) yes
S3 C2 C11 110.18(9) yes
N1 C2 H21 109.4 no
S3 C2 H21 108.5 no
C11 C2 H21 109.3 no
C2 S3 C4 92.33(7) yes
S3 C4 C5 104.05(10) yes
S3 C4 H42 110.1 no
C5 C4 H42 111.3 no
S3 C4 H41 109.8 no
C5 C4 H41 112.7 no
H42 C4 H41 108.9 no
C4 C5 N1 106.03(12) yes
C4 C5 C6 116.64(12) yes
N1 C5 C6 101.75(11) yes
C4 C5 H51 109.3 no
N1 C5 H51 112.0 no
C6 C5 H51 110.8 no
C5 C6 C7 110.68(13) yes
C5 C6 O9 122.53(13) yes
C7 C6 O9 126.78(14) yes
C6 C7 C8 109.15(12) yes
C6 C7 C19 121.39(13) yes
C8 C7 C19 129.45(12) yes
C7 C8 N1 106.76(11) yes
C7 C8 O10 128.78(12) yes
N1 C8 O10 124.46(13) yes
C6 O9 H91 104.6 no
C2 C11 C12 121.51(13) yes
C2 C11 C16 120.71(13) yes
C12 C11 C16 117.77(13) yes
C11 C12 C13 121.67(14) yes
C11 C12 H121 118.8 no
C13 C12 H121 119.5 no
C12 C13 C14 117.78(15) yes
C12 C13 H131 121.9 no
C14 C13 H131 120.3 no
C13 C14 C15 123.39(14) yes
C13 C14 F17 118.75(16) yes
C15 C14 F17 117.86(16) yes
C14 C15 C16 117.21(15) yes
C14 C15 H151 122.5 no
C16 C15 H151 120.2 no
C15 C16 C11 122.15(14) yes
C15 C16 Cl18 117.58(12) yes
C11 C16 Cl18 120.25(11) yes
C7 C19 O20 118.24(13) yes
C7 C19 N21 116.73(12) yes
O20 C19 N21 125.02(13) yes
C19 N21 C22 127.89(12) yes
C19 N21 H211 114.6 no
C22 N21 H211 117.4 no
N21 C22 C23 111.17(11) yes
N21 C22 C27 106.17(11) yes
C23 C22 C27 109.57(12) yes
N21 C22 C28 111.04(11) yes
C23 C22 C28 109.71(11) yes
C27 C22 C28 109.11(13) yes
C22 C23 C24 109.07(12) yes
C22 C23 H232 108.8 no
C24 C23 H232 109.6 no
C22 C23 H231 108.8 no
C24 C23 H231 110.2 no
H232 C23 H231 110.4 no
C23 C24 C25 109.50(13) yes
C23 C24 C30 109.30(12) yes
C25 C24 C30 109.81(15) yes
C23 C24 H241 109.2 no
C25 C24 H241 108.7 no
C30 C24 H241 110.2 no
C24 C25 C26 109.27(13) yes
C24 C25 H252 110.5 no
C26 C25 H252 109.9 no
C24 C25 H251 110.8 no
C26 C25 H251 109.2 no
H252 C25 H251 107.1 no
C25 C26 C27 109.12(14) yes
C25 C26 C31 109.99(15) yes
C27 C26 C31 109.27(14) yes
C25 C26 H261 109.6 no
C27 C26 H261 109.2 no
C31 C26 H261 109.6 no
C26 C27 C22 109.70(12) yes
C26 C27 H272 110.3 no
C22 C27 H272 108.6 no
C26 C27 H271 110.3 no
C22 C27 H271 109.2 no
H272 C27 H271 108.7 no
C22 C28 C29 109.57(12) yes
C22 C28 H281 107.9 no
C29 C28 H281 108.8 no
C22 C28 H282 110.5 no
C29 C28 H282 109.9 no
H281 C28 H282 110.1 no
C28 C29 C30 109.23(13) yes
C28 C29 C31 109.44(13) yes
C30 C29 C31 109.62(13) yes
C28 C29 H291 108.2 no
C30 C29 H291 111.1 no
C31 C29 H291 109.2 no
C29 C30 C24 109.82(13) yes
C29 C30 H301 108.6 no
C24 C30 H301 110.0 no
C29 C30 H302 109.9 no
C24 C30 H302 109.4 no
H301 C30 H302 109.1 no
C26 C31 C29 109.38(14) yes
C26 C31 H311 110.5 no
C29 C31 H311 109.5 no
C26 C31 H312 109.5 no
C29 C31 H312 109.6 no
H311 C31 H312 108.3 no

loop_
_geom_bond_atom_site_label_1
_geom_bond_atom_site_label_2
_geom_bond_distance
_geom_bond_publ_flag
N1 C2 1.4561(18) yes
N1 C5 1.4690(18) yes
N1 C8 1.3903(18) yes
C2 S3 1.8460(15) yes
C2 C11 1.5111(19) yes
C2 H21 0.968 no
S3 C4 1.8106(17) yes
C4 C5 1.525(2) yes
C4 H42 0.967 no
C4 H41 0.930 no
C5 C6 1.497(2) yes
C5 H51 0.987 no
C6 C7 1.355(2) yes
C6 O9 1.3103(18) yes
C7 C8 1.4520(19) yes
C7 C19 1.4622(19) yes
C8 O10 1.2215(17) yes
O9 H91 0.816 no
C11 C12 1.391(2) yes
C11 C16 1.389(2) yes
C12 C13 1.384(2) yes
C12 H121 0.926 no
C13 C14 1.376(2) yes
C13 H131 0.934 no
C14 C15 1.371(3) yes
C14 F17 1.3573(18) yes
C15 C16 1.390(2) yes
C15 H151 0.946 no
C16 Cl18 1.7388(15) yes
C19 O20 1.2590(18) yes
C19 N21 1.3310(19) yes
N21 C22 1.4738(17) yes
N21 H211 0.850 no
C22 C23 1.5335(18) yes
C22 C27 1.5311(19) yes
C22 C28 1.533(2) yes
C23 C24 1.542(2) yes
C23 H232 0.993 no
C23 H231 0.981 no
C24 C25 1.533(2) yes
C24 C30 1.527(2) yes
C24 H241 0.977 no
C25 C26 1.534(2) yes
C25 H252 0.956 no
C25 H251 0.959 no
C26 C27 1.538(2) yes
C26 C31 1.532(3) yes
C26 H261 0.975 no
C27 H272 0.978 no
C27 H271 0.981 no
C28 C29 1.534(2) yes
C28 H281 0.997 no
C28 H282 0.985 no
C29 C30 1.532(2) yes
C29 C31 1.530(2) yes
C29 H291 0.959 no
C30 H301 0.979 no
C30 H302 1.006 no
C31 H311 0.955 no
C31 H312 0.993 no

loop_
_geom_hbond_atom_site_label_D
_geom_hbond_atom_site_label_H
_geom_hbond_atom_site_label_A
_geom_hbond_angle_DHA
_geom_hbond_distance_DH
_geom_hbond_distance_HA
_geom_hbond_distance_DA
_geom_hbond_publ_flag
N21 H211 O10 140 0.85 2.26 2.964(2) yes
O9 H91 O20 149 0.82 1.87 2.605(2) yes
